data_4037380
loop_
_publ_author_name
'Samanta, Sadhanendu'
'Mondal, Susmita'
'Santra, Sougata'
'Kibriya, Golam'
'Hajra, Alakananda'

_publ_section_title
;
 FeCl<sub>3</sub>-Catalyzed Cross-Dehydrogenative Coupling between
 Imidazoheterocycles and Oxoaldehydes.
;
_journal_issue 20
_journal_name_full 'The Journal of organic chemistry'
_journal_page_first 10088
_journal_page_last 10093
_journal_paper_doi 10.1021/acs.joc.6b02091
_journal_volume 81
_journal_year 2016
_chemical_formula_sum 'C21 H13 N3 O4'
_chemical_formula_weight 371.34
_space_group_crystal_system monoclinic
_space_group_IT_number 14
_space_group_name_Hall '-P 2ybc'
_space_group_name_H-M_alt 'P 1 21/c 1'
_atom_sites_solution_hydrogens geom
_audit_creation_method SHELXL-2014/6
_cell_angle_alpha 90
_cell_angle_beta 110.770(3)
_cell_angle_gamma 90
_cell_formula_units_Z 4
_cell_length_a 11.5675(7)
_cell_length_b 11.2489(6)
_cell_length_c 14.0766(8)
_cell_measurement_reflns_used 4430
_cell_measurement_temperature 296(2)
_cell_measurement_theta_max 28.20
_cell_measurement_theta_min 2.0
_cell_volume 1712.63(17)
_computing_structure_refinement 'SHELXL-2014/6 (Sheldrick, 2014)'
_diffrn_ambient_temperature 296(2)
_diffrn_measured_fraction_theta_full 1.000
_diffrn_measured_fraction_theta_max 0.996
_diffrn_measurement_device_type 'CCD area detector'
_diffrn_measurement_method 'phi and omega scans'
_diffrn_radiation_type MoK\a
_diffrn_radiation_wavelength 0.71073
_diffrn_reflns_av_R_equivalents 0.0613
_diffrn_reflns_av_unetI/netI 0.0286
_diffrn_reflns_Laue_measured_fraction_full 1.000
_diffrn_reflns_Laue_measured_fraction_max 0.996
_diffrn_reflns_limit_h_max 15
_diffrn_reflns_limit_h_min -15
_diffrn_reflns_limit_k_max 15
_diffrn_reflns_limit_k_min -15
_diffrn_reflns_limit_l_max 18
_diffrn_reflns_limit_l_min -18
_diffrn_reflns_number 54230
_diffrn_reflns_point_group_measured_fraction_full 1.000
_diffrn_reflns_point_group_measured_fraction_max 0.996
_diffrn_reflns_theta_full 25.242
_diffrn_reflns_theta_max 28.609
_diffrn_reflns_theta_min 1.883
_exptl_absorpt_coefficient_mu 0.102
_exptl_absorpt_correction_T_max 0.7457
_exptl_absorpt_correction_T_min 0.5517
_exptl_absorpt_correction_type multi-scan
_exptl_crystal_colour white
_exptl_crystal_density_diffrn 1.440
_exptl_crystal_density_meas ?
_exptl_crystal_description prismatic
_exptl_crystal_F_000 768
_exptl_crystal_size_max 0.42
_exptl_crystal_size_mid 0.29
_exptl_crystal_size_min 0.21
_refine_diff_density_max 0.323
_refine_diff_density_min -0.345
_refine_diff_density_rms 0.086
_refine_ls_extinction_method none
_refine_ls_goodness_of_fit_ref 1.637
_refine_ls_hydrogen_treatment constr
_refine_ls_matrix_type full
_refine_ls_number_parameters 253
_refine_ls_number_reflns 4370
_refine_ls_number_restraints 0
_refine_ls_restrained_S_all 1.637
_refine_ls_R_factor_all 0.0818
_refine_ls_R_factor_gt 0.0601
_refine_ls_shift/su_max 0.000
_refine_ls_shift/su_mean 0.000
_refine_ls_structure_factor_coef Fsqd
_refine_ls_weighting_details 'w=1/[\s^2^(Fo^2^)+(0.1000P)^2^] where P=(Fo^2^+2Fc^2^)/3'
_refine_ls_weighting_scheme calc
_refine_ls_wR_factor_gt 0.1859
_refine_ls_wR_factor_ref 0.2163
_reflns_Friedel_coverage 0.000
_reflns_number_gt 3387
_reflns_number_total 4370
_reflns_threshold_expression 'I > 2\s(I)'
_cod_data_source_file jo6b02091_si_002.cif
_cod_data_source_block vbchem151_a
_cod_depositor_comments
;
The following automatic conversions were performed:

data item '_exptl_crystal_density_meas' value 'not measured' was
changed to '?' -- the value is perceived as not measured.

Automatic conversion script
Id: cif_fix_values 6909 2019-04-08 15:41:33Z antanas 
;
_cod_original_sg_symbol_H-M 'P 21/c'
_cod_database_code 4037380
_shelx_space_group_comment
;
The symmetry employed for this shelxl refinement is uniquely defined
by the following loop, which should always be used as a source of
symmetry information in preference to the above space-group names.
They are only intended as comments.
;
_shelxl_version_number 2014/6

loop_
_space_group_symop_operation_xyz
'x, y, z'
'-x, y+1/2, -z+1/2'
'-x, -y, -z'
'x, -y-1/2, z-1/2'

loop_
_atom_site_label
_atom_site_type_symbol
_atom_site_fract_x
_atom_site_fract_y
_atom_site_fract_z
_atom_site_U_iso_or_equiv
_atom_site_adp_type
_atom_site_occupancy
_atom_site_site_symmetry_order
_atom_site_calc_flag
_atom_site_refinement_flags_posn
_atom_site_refinement_flags_adp
O1 O 0.19740(14) 0.54418(11) 0.41163(10) 0.0501(4) Uani 1 1 d . .
N1 N 0.17271(11) 0.70544(11) 0.56541(10) 0.0307(3) Uani 1 1 d . .
O2 O 0.09848(12) 0.32444(12) 0.48785(12) 0.0560(4) Uani 1 1 d . .
N2 N 0.17586(13) 0.65339(12) 0.72100(11) 0.0401(4) Uani 1 1 d . .
C9 C 0.31501(14) 0.30716(13) 0.52919(11) 0.0310(4) Uani 1 1 d . .
C6 C 0.18815(13) 0.58216(12) 0.57336(12) 0.0310(4) Uani 1 1 d . .
N3 N 0.4693(2) 0.22116(19) 0.81723(15) 0.0648(6) Uani 1 1 d . .
C7 C 0.19704(14) 0.50816(14) 0.49440(12) 0.0343(4) Uani 1 1 d . .
C8 C 0.19744(15) 0.37253(13) 0.50607(12) 0.0331(4) Uani 1 1 d . .
C21 C 0.32910(15) 0.38874(14) 0.75252(13) 0.0361(4) Uani 1 1 d . .
H21 H 0.3968 0.4345 0.7542 0.043 Uiso 1 1 calc R U
C15 C 0.19021(14) 0.55602(13) 0.67108(13) 0.0334(4) Uani 1 1 d . .
O3 O 0.55652(18) 0.2887(2) 0.83446(18) 0.0977(7) Uani 1 1 d . .
C10 C 0.42707(15) 0.36511(15) 0.55336(14) 0.0400(4) Uani 1 1 d . .
H10 H 0.4294 0.4477 0.5519 0.048 Uiso 1 1 calc R U
C1 C 0.16528(15) 0.74363(14) 0.65547(13) 0.0359(4) Uani 1 1 d . .
C16 C 0.21054(15) 0.43639(13) 0.71779(12) 0.0343(4) Uani 1 1 d . .
C5 C 0.16352(15) 0.78145(14) 0.48702(13) 0.0380(4) Uani 1 1 d . .
H5 H 0.1684 0.7529 0.4266 0.046 Uiso 1 1 calc R U
C20 C 0.34404(18) 0.27174(16) 0.78458(13) 0.0420(4) Uani 1 1 d . .
C4 C 0.14721(18) 0.89853(15) 0.49915(16) 0.0471(5) Uani 1 1 d . .
H4 H 0.1404 0.9513 0.4466 0.057 Uiso 1 1 calc R U
C2 C 0.15004(18) 0.86542(16) 0.66854(16) 0.0473(5) Uani 1 1 d . .
H2 H 0.1466 0.8938 0.7295 0.057 Uiso 1 1 calc R U
O4 O 0.4796(2) 0.11380(18) 0.82487(18) 0.1071(8) Uani 1 1 d . .
C14 C 0.31206(18) 0.18353(15) 0.53036(15) 0.0444(4) Uani 1 1 d . .
H14 H 0.2368 0.1440 0.5131 0.053 Uiso 1 1 calc R U
C3 C 0.14043(19) 0.94125(15) 0.59134(18) 0.0527(5) Uani 1 1 d . .
H3 H 0.1293 1.0221 0.5991 0.063 Uiso 1 1 calc R U
C19 C 0.2461(2) 0.20172(17) 0.78426(14) 0.0522(5) Uani 1 1 d . .
H19 H 0.2581 0.1222 0.8034 0.063 Uiso 1 1 calc R U
C17 C 0.11217(18) 0.36809(17) 0.72154(16) 0.0501(5) Uani 1 1 d . .
H17 H 0.0334 0.4012 0.7013 0.060 Uiso 1 1 calc R U
C18 C 0.1296(2) 0.25191(18) 0.75491(16) 0.0602(6) Uani 1 1 d . .
H18 H 0.0631 0.2074 0.7577 0.072 Uiso 1 1 calc R U
C13 C 0.4210(2) 0.11949(17) 0.55711(18) 0.0600(6) Uani 1 1 d . .
H13 H 0.4192 0.0369 0.5586 0.072 Uiso 1 1 calc R U
C11 C 0.53608(18) 0.3007(2) 0.57979(17) 0.0566(5) Uani 1 1 d . .
H11 H 0.6116 0.3397 0.5963 0.068 Uiso 1 1 calc R U
C12 C 0.5314(2) 0.1780(2) 0.58138(19) 0.0638(6) Uani 1 1 d . .
H12 H 0.6044 0.1346 0.5992 0.077 Uiso 1 1 calc R U

loop_
_atom_site_aniso_label
_atom_site_aniso_U_11
_atom_site_aniso_U_22
_atom_site_aniso_U_33
_atom_site_aniso_U_23
_atom_site_aniso_U_13
_atom_site_aniso_U_12
O1 0.0755(9) 0.0410(7) 0.0394(7) 0.0029(5) 0.0271(7) 0.0083(6)
N1 0.0295(6) 0.0266(6) 0.0359(7) -0.0011(5) 0.0114(5) 0.0003(5)
O2 0.0397(7) 0.0490(7) 0.0814(11) -0.0084(7) 0.0239(7) -0.0096(6)
N2 0.0464(8) 0.0395(7) 0.0361(8) -0.0024(6) 0.0168(7) 0.0016(6)
C9 0.0376(8) 0.0275(7) 0.0291(8) -0.0028(5) 0.0131(6) -0.0015(6)
C6 0.0296(7) 0.0262(7) 0.0362(9) 0.0023(6) 0.0106(6) 0.0037(5)
N3 0.0759(13) 0.0704(12) 0.0528(11) 0.0256(9) 0.0285(10) 0.0383(11)
C7 0.0327(7) 0.0322(7) 0.0384(9) 0.0008(6) 0.0133(6) 0.0039(6)
C8 0.0355(8) 0.0313(7) 0.0333(8) -0.0041(6) 0.0131(6) -0.0034(6)
C21 0.0369(8) 0.0380(8) 0.0335(9) 0.0042(7) 0.0127(7) 0.0035(6)
C15 0.0298(7) 0.0338(8) 0.0363(9) 0.0010(6) 0.0112(6) 0.0023(6)
O3 0.0512(10) 0.1244(18) 0.1155(18) 0.0429(14) 0.0273(10) 0.0334(11)
C10 0.0391(9) 0.0369(8) 0.0443(10) -0.0024(7) 0.0151(8) -0.0028(7)
C1 0.0350(8) 0.0341(8) 0.0384(9) -0.0057(6) 0.0129(7) -0.0006(6)
C16 0.0378(8) 0.0352(8) 0.0297(8) 0.0029(6) 0.0116(6) 0.0012(6)
C5 0.0399(8) 0.0357(8) 0.0377(9) 0.0029(7) 0.0126(7) 0.0012(6)
C20 0.0533(10) 0.0434(9) 0.0290(9) 0.0072(7) 0.0143(7) 0.0137(8)
C4 0.0508(10) 0.0323(8) 0.0564(12) 0.0056(8) 0.0168(9) -0.0009(7)
C2 0.0556(11) 0.0375(8) 0.0534(12) -0.0111(7) 0.0251(9) -0.0003(7)
O4 0.149(2) 0.0769(12) 0.1115(17) 0.0450(12) 0.0653(15) 0.0731(13)
C14 0.0541(11) 0.0295(8) 0.0509(11) -0.0003(7) 0.0203(9) -0.0008(7)
C3 0.0597(12) 0.0282(8) 0.0749(15) -0.0069(8) 0.0295(11) -0.0009(7)
C19 0.0810(14) 0.0381(9) 0.0355(10) 0.0084(7) 0.0183(9) -0.0018(9)
C17 0.0376(9) 0.0607(11) 0.0496(11) 0.0121(9) 0.0125(8) -0.0023(8)
C18 0.0633(13) 0.0625(13) 0.0508(13) 0.0148(10) 0.0154(10) -0.0220(10)
C13 0.0777(15) 0.0358(9) 0.0674(14) 0.0082(9) 0.0270(12) 0.0167(9)
C11 0.0365(9) 0.0689(13) 0.0607(13) -0.0009(11) 0.0126(9) 0.0008(9)
C12 0.0599(13) 0.0654(13) 0.0647(14) 0.0099(11) 0.0204(11) 0.0287(11)

loop_
_atom_type_symbol
_atom_type_description
_atom_type_scat_dispersion_real
_atom_type_scat_dispersion_imag
_atom_type_scat_source
C C 0.0033 0.0016 'International Tables Vol C Tables 4.2.6.8 and 6.1.1.4'
H H 0.0000 0.0000 'International Tables Vol C Tables 4.2.6.8 and 6.1.1.4'
N N 0.0061 0.0033 'International Tables Vol C Tables 4.2.6.8 and 6.1.1.4'
O O 0.0106 0.0060 'International Tables Vol C Tables 4.2.6.8 and 6.1.1.4'

loop_
_geom_angle_atom_site_label_1
_geom_angle_atom_site_label_2
_geom_angle_atom_site_label_3
_geom_angle
C1 N1 C5 122.50(14)
C1 N1 C6 106.57(13)
C5 N1 C6 130.92(14)
C15 N2 C1 104.73(14)
C10 C9 C14 119.58(15)
C10 C9 C8 121.97(13)
C14 C9 C8 118.40(14)
N1 C6 C15 104.15(13)
N1 C6 C7 124.13(14)
C15 C6 C7 131.71(14)
O4 N3 O3 123.7(2)
O4 N3 C20 117.9(2)
O3 N3 C20 118.44(18)
O1 C7 C6 124.83(15)
O1 C7 C8 115.23(14)
C6 C7 C8 119.80(14)
O2 C8 C9 123.55(14)
O2 C8 C7 117.11(14)
C9 C8 C7 119.09(12)
C20 C21 C16 118.40(15)
C20 C21 H21 120.8
C16 C21 H21 120.8
N2 C15 C6 112.40(14)
N2 C15 C16 122.61(15)
C6 C15 C16 124.95(14)
C9 C10 C11 120.31(16)
C9 C10 H10 119.8
C11 C10 H10 119.8
N2 C1 N1 112.14(13)
N2 C1 C2 129.16(16)
N1 C1 C2 118.69(16)
C17 C16 C21 119.52(14)
C17 C16 C15 121.10(15)
C21 C16 C15 119.25(14)
C4 C5 N1 118.78(17)
C4 C5 H5 120.6
N1 C5 H5 120.6
C19 C20 C21 122.38(17)
C19 C20 N3 119.84(17)
C21 C20 N3 117.76(17)
C5 C4 C3 120.28(17)
C5 C4 H4 119.9
C3 C4 H4 119.9
C3 C2 C1 119.24(17)
C3 C2 H2 120.4
C1 C2 H2 120.4
C13 C14 C9 120.01(17)
C13 C14 H14 120.0
C9 C14 H14 120.0
C2 C3 C4 120.49(16)
C2 C3 H3 119.8
C4 C3 H3 119.8
C20 C19 C18 118.72(16)
C20 C19 H19 120.6
C18 C19 H19 120.6
C18 C17 C16 120.92(18)
C18 C17 H17 119.5
C16 C17 H17 119.5
C17 C18 C19 119.91(18)
C17 C18 H18 120.0
C19 C18 H18 120.0
C12 C13 C14 119.81(17)
C12 C13 H13 120.1
C14 C13 H13 120.1
C12 C11 C10 119.29(18)
C12 C11 H11 120.4
C10 C11 H11 120.4
C13 C12 C11 120.99(18)
C13 C12 H12 119.5
C11 C12 H12 119.5

loop_
_geom_bond_atom_site_label_1
_geom_bond_atom_site_label_2
_geom_bond_distance
O1 C7 1.235(2)
N1 C1 1.370(2)
N1 C5 1.370(2)
N1 C6 1.3977(17)
O2 C8 1.2086(19)
N2 C15 1.343(2)
N2 C1 1.348(2)
C9 C10 1.381(2)
C9 C14 1.391(2)
C9 C8 1.477(2)
C6 C15 1.399(2)
C6 C7 1.421(2)
N3 O4 1.215(3)
N3 O3 1.217(3)
N3 C20 1.470(3)
C7 C8 1.534(2)
C21 C20 1.382(2)
C21 C16 1.390(2)
C21 H21 0.9300
C15 C16 1.480(2)
C10 C11 1.386(3)
C10 H10 0.9300
C1 C2 1.402(2)
C16 C17 1.389(2)
C5 C4 1.350(2)
C5 H5 0.9300
C20 C19 1.379(3)
C4 C3 1.412(3)
C4 H4 0.9300
C2 C3 1.355(3)
C2 H2 0.9300
C14 C13 1.382(3)
C14 H14 0.9300
C3 H3 0.9300
C19 C18 1.382(3)
C19 H19 0.9300
C17 C18 1.379(3)
C17 H17 0.9300
C18 H18 0.9300
C13 C12 1.369(3)
C13 H13 0.9300
C11 C12 1.382(3)
C11 H11 0.9300
C12 H12 0.9300
